data_4118619
loop_
_publ_author_name
'Rebecca R. Parkhurst'
'Timothy M. Swager'

_publ_section_title
;
 Synthesis and Optical Properties of Phenylene-Containing Oligoacenes
;
_journal_name_full 'Journal of the American Chemical Society'
_journal_page_first 15351
_journal_page_last 15356
_journal_paper_doi 10.1021/ja3043883
_journal_volume 134
_journal_year 2012
_chemical_formula_sum 'C75 H55 O6'
_chemical_formula_weight 1052.19
_chemical_name_systematic
; 
 ? 
;
_space_group_IT_number 2
_symmetry_cell_setting triclinic
_symmetry_space_group_name_Hall '-P 1'
_symmetry_space_group_name_H-M 'P -1'
_atom_sites_solution_hydrogens geom
_atom_sites_solution_primary direct
_atom_sites_solution_secondary difmap
_audit_creation_method SHELXL-97
_cell_angle_alpha 107.5781(14)
_cell_angle_beta 96.7864(12)
_cell_angle_gamma 102.5793(12)
_cell_formula_units_Z 2
_cell_length_a 10.0750(2)
_cell_length_b 16.2784(3)
_cell_length_c 17.9427(3)
_cell_measurement_reflns_used 9750
_cell_measurement_temperature 100(2)
_cell_measurement_theta_max 68.57
_cell_measurement_theta_min 2.64
_cell_volume 2683.91(9)
_computing_cell_refinement 'SAINT 7.46A (Bruker-AXS, 2009)'
_computing_data_collection 'APEX2 v2009.9.0 (Bruker-AXS, 2009)'
_computing_data_reduction 'SAINT 7.46A (Bruker-AXS, 2009)'
_computing_molecular_graphics 'Bruker SHELXTL'
_computing_publication_material 'Bruker SHELXTL'
_computing_structure_refinement 'SHELXL-97 (Sheldrick, 2008)'
_computing_structure_solution 'SHELXS-97 (Sheldrick, 2008)'
_diffrn_ambient_temperature 100(2)
_diffrn_detector_area_resol_mean 8.3
_diffrn_measured_fraction_theta_full 0.963
_diffrn_measured_fraction_theta_max 0.963
_diffrn_measurement_device_type 'Bruker Smart APEX CCD'
_diffrn_measurement_method '\f and \w scans'
_diffrn_radiation_monochromator graphite
_diffrn_radiation_source 'fine-focus sealed tube'
_diffrn_radiation_type CuK\a
_diffrn_radiation_wavelength 1.54178
_diffrn_reflns_av_R_equivalents 0.0350
_diffrn_reflns_av_sigmaI/netI 0.0241
_diffrn_reflns_limit_h_max 12
_diffrn_reflns_limit_h_min -12
_diffrn_reflns_limit_k_max 19
_diffrn_reflns_limit_k_min -19
_diffrn_reflns_limit_l_max 21
_diffrn_reflns_limit_l_min -21
_diffrn_reflns_number 52975
_diffrn_reflns_theta_full 69.27
_diffrn_reflns_theta_max 69.27
_diffrn_reflns_theta_min 2.64
_exptl_absorpt_coefficient_mu 0.641
_exptl_absorpt_correction_T_max 0.9687
_exptl_absorpt_correction_T_min 0.7613
_exptl_absorpt_correction_type multi-scan
_exptl_absorpt_process_details 'SADABS (Sheldrick, 2009)'
_exptl_crystal_colour colourless
_exptl_crystal_density_diffrn 1.302
_exptl_crystal_description needle
_exptl_crystal_F_000 1106
_exptl_crystal_size_max 0.45
_exptl_crystal_size_mid 0.08
_exptl_crystal_size_min 0.05
_refine_diff_density_max 0.583
_refine_diff_density_min -0.258
_refine_diff_density_rms 0.042
_refine_ls_extinction_method none
_refine_ls_goodness_of_fit_ref 1.034
_refine_ls_hydrogen_treatment constr
_refine_ls_matrix_type full
_refine_ls_number_parameters 730
_refine_ls_number_reflns 9677
_refine_ls_number_restraints 0
_refine_ls_restrained_S_all 1.034
_refine_ls_R_factor_all 0.0511
_refine_ls_R_factor_gt 0.0412
_refine_ls_shift/su_max 0.001
_refine_ls_shift/su_mean 0.000
_refine_ls_structure_factor_coef Fsqd
_refine_ls_weighting_details 'calc w=1/[\s^2^(Fo^2^)+(0.0569P)^2^+1.0799P] where P=(Fo^2^+2Fc^2^)/3'
_refine_ls_weighting_scheme calc
_refine_ls_wR_factor_gt 0.1025
_refine_ls_wR_factor_ref 0.1099
_reflns_number_gt 8110
_reflns_number_total 9677
_reflns_threshold_expression >2sigma(I)
_cod_data_source_file ja3043883_si_002.cif
_cod_data_source_block d10052
_cod_database_code 4118619

loop_
_symmetry_equiv_pos_as_xyz
'x, y, z'
'-x, -y, -z'

loop_
_atom_site_label
_atom_site_type_symbol
_atom_site_fract_x
_atom_site_fract_y
_atom_site_fract_z
_atom_site_U_iso_or_equiv
_atom_site_adp_type
_atom_site_occupancy
_atom_site_symmetry_multiplicity
_atom_site_calc_flag
_atom_site_refinement_flags
O1 O 0.07467(10) 0.02861(7) 0.26693(6) 0.0204(2) Uani 1 1 d .
O2 O 0.13190(12) 0.39489(8) 0.20346(7) 0.0267(2) Uani 1 1 d .
O3 O 0.45376(11) 0.18906(8) 0.08795(7) 0.0268(2) Uani 1 1 d .
C1 C -0.00627(15) -0.02306(10) 0.18737(9) 0.0207(3) Uani 1 1 d .
C2 C 0.09721(15) 0.00083(10) 0.13461(9) 0.0205(3) Uani 1 1 d .
H2A H 0.0765 -0.0395 0.0778 0.025 Uiso 1 1 calc R
C3 C 0.15689(15) 0.10048(10) 0.15025(9) 0.0212(3) Uani 1 1 d .
C4 C 0.10974(16) 0.17667(10) 0.13632(10) 0.0228(3) Uani 1 1 d .
H4A H 0.0140 0.1730 0.1455 0.027 Uiso 1 1 calc R
H4B H 0.1111 0.1748 0.0807 0.027 Uiso 1 1 calc R
C5 C 0.21183(15) 0.26491(10) 0.19612(9) 0.0212(3) Uani 1 1 d .
H5A H 0.1876 0.2740 0.2500 0.025 Uiso 1 1 calc R
C6 C 0.19844(15) 0.34473(10) 0.17212(9) 0.0211(3) Uani 1 1 d .
C7 C 0.27203(16) 0.35983(10) 0.10768(9) 0.0213(3) Uani 1 1 d .
C8 C 0.24450(16) 0.42139(10) 0.07223(9) 0.0243(3) Uani 1 1 d .
H8A H 0.1803 0.4544 0.0895 0.029 Uiso 1 1 calc R
C9 C 0.31118(17) 0.43414(11) 0.01172(10) 0.0275(3) Uani 1 1 d .
H9A H 0.2937 0.4768 -0.0117 0.033 Uiso 1 1 calc R
C10 C 0.40366(17) 0.38480(12) -0.01496(10) 0.0283(4) Uani 1 1 d .
H10A H 0.4479 0.3933 -0.0570 0.034 Uiso 1 1 calc R
C11 C 0.43117(16) 0.32338(11) 0.01964(9) 0.0251(3) Uani 1 1 d .
H11A H 0.4941 0.2897 0.0012 0.030 Uiso 1 1 calc R
C12 C 0.36646(15) 0.31088(10) 0.08165(9) 0.0216(3) Uani 1 1 d .
C13 C 0.40118(15) 0.24705(10) 0.12077(9) 0.0210(3) Uani 1 1 d .
C14 C 0.36550(15) 0.26041(10) 0.20267(9) 0.0206(3) Uani 1 1 d .
H14A H 0.4256 0.3195 0.2398 0.025 Uiso 1 1 calc R
C15 C 0.39207(15) 0.18823(10) 0.23624(9) 0.0214(3) Uani 1 1 d .
H15A H 0.4827 0.1770 0.2275 0.026 Uiso 1 1 calc R
H15B H 0.3930 0.2073 0.2942 0.026 Uiso 1 1 calc R
C16 C 0.27712(15) 0.10564(10) 0.19311(9) 0.0207(3) Uani 1 1 d .
C17 C 0.23969(15) 0.00810(10) 0.18689(9) 0.0204(3) Uani 1 1 d .
H17A H 0.2988 -0.0290 0.1601 0.025 Uiso 1 1 calc R
C18 C 0.19243(15) -0.00936(10) 0.26152(9) 0.0203(3) Uani 1 1 d .
C19 C 0.11829(16) -0.10871(10) 0.23299(9) 0.0208(3) Uani 1 1 d .
C20 C 0.15584(16) -0.18173(11) 0.24391(10) 0.0235(3) Uani 1 1 d .
H20A H 0.2423 -0.1752 0.2758 0.028 Uiso 1 1 calc R
C21 C 0.06083(17) -0.26578(11) 0.20594(10) 0.0263(3) Uani 1 1 d .
H21A H 0.0831 -0.3174 0.2122 0.032 Uiso 1 1 calc R
C22 C -0.06496(17) -0.27489(11) 0.15942(10) 0.0260(3) Uani 1 1 d .
H22A H -0.1277 -0.3326 0.1348 0.031 Uiso 1 1 calc R
C23 C -0.10148(16) -0.20060(10) 0.14792(10) 0.0237(3) Uani 1 1 d .
H23A H -0.1874 -0.2069 0.1156 0.028 Uiso 1 1 calc R
C24 C -0.00771(16) -0.11798(10) 0.18541(9) 0.0214(3) Uani 1 1 d .
C31 C -0.14328(16) -0.00289(10) 0.17364(10) 0.0213(3) Uani 1 1 d .
C32 C -0.18824(16) 0.05290(10) 0.23484(10) 0.0237(3) Uani 1 1 d .
H32A H -0.1310 0.0797 0.2865 0.028 Uiso 1 1 calc R
C33 C -0.31668(17) 0.06956(11) 0.22069(10) 0.0273(3) Uani 1 1 d .
H33A H -0.3469 0.1078 0.2627 0.033 Uiso 1 1 calc R
C34 C -0.40092(16) 0.03071(11) 0.14557(11) 0.0268(3) Uani 1 1 d .
H34A H -0.4885 0.0425 0.1361 0.032 Uiso 1 1 calc R
C35 C -0.35744(17) -0.02530(11) 0.08421(10) 0.0268(3) Uani 1 1 d .
H35A H -0.4154 -0.0524 0.0328 0.032 Uiso 1 1 calc R
C36 C -0.22866(17) -0.04178(11) 0.09811(10) 0.0259(3) Uani 1 1 d .
H36A H -0.1986 -0.0798 0.0559 0.031 Uiso 1 1 calc R
C41 C 0.30009(16) 0.02889(10) 0.33685(9) 0.0216(3) Uani 1 1 d .
C42 C 0.27701(18) 0.08388(11) 0.40679(10) 0.0281(4) Uani 1 1 d .
H42A H 0.1907 0.0983 0.4079 0.034 Uiso 1 1 calc R
C43 C 0.37962(19) 0.11820(12) 0.47561(11) 0.0316(4) Uani 1 1 d .
H43A H 0.3630 0.1561 0.5234 0.038 Uiso 1 1 calc R
C44 C 0.50510(18) 0.09754(12) 0.47493(10) 0.0318(4) Uani 1 1 d .
H44A H 0.5750 0.1211 0.5220 0.038 Uiso 1 1 calc R
C45 C 0.52880(19) 0.04216(13) 0.40519(11) 0.0359(4) Uani 1 1 d .
H45A H 0.6150 0.0275 0.4046 0.043 Uiso 1 1 calc R
C46 C 0.42739(18) 0.00813(12) 0.33636(10) 0.0303(4) Uani 1 1 d .
H46A H 0.4445 -0.0295 0.2886 0.036 Uiso 1 1 calc R
O101 O 0.65102(11) 0.68171(7) 0.38586(6) 0.0197(2) Uani 1 1 d .
O102 O 0.95793(13) 0.51973(8) 0.10497(7) 0.0292(3) Uani 1 1 d .
O103 O 0.71048(12) 0.30483(7) 0.25100(7) 0.0271(3) Uani 1 1 d .
C101 C 0.51823(15) 0.64579(10) 0.33134(9) 0.0197(3) Uani 1 1 d .
C102 C 0.50853(16) 0.54433(10) 0.30093(9) 0.0209(3) Uani 1 1 d .
H10B H 0.4143 0.5031 0.2746 0.025 Uiso 1 1 calc R
C103 C 0.63056(16) 0.51733(10) 0.26639(9) 0.0206(3) Uani 1 1 d .
C104 C 0.68837(16) 0.50921(10) 0.19210(9) 0.0216(3) Uani 1 1 d .
H10C H 0.6850 0.5613 0.1751 0.026 Uiso 1 1 calc R
H10D H 0.6333 0.4542 0.1484 0.026 Uiso 1 1 calc R
C105 C 0.84161(16) 0.50536(10) 0.21135(9) 0.0204(3) Uani 1 1 d .
H10E H 0.9002 0.5678 0.2407 0.024 Uiso 1 1 calc R
C106 C 0.89292(16) 0.47003(10) 0.13468(9) 0.0216(3) Uani 1 1 d .
C107 C 0.85632(15) 0.37066(10) 0.09588(9) 0.0204(3) Uani 1 1 d .
C108 C 0.88049(16) 0.33398(11) 0.01932(9) 0.0231(3) Uani 1 1 d .
H10F H 0.9217 0.3721 -0.0075 0.028 Uiso 1 1 calc R
C109 C 0.84419(16) 0.24179(11) -0.01760(9) 0.0252(3) Uani 1 1 d .
H10G H 0.8609 0.2168 -0.0696 0.030 Uiso 1 1 calc R
C110 C 0.78339(16) 0.18591(11) 0.02148(10) 0.0249(3) Uani 1 1 d .
H11B H 0.7576 0.1229 -0.0043 0.030 Uiso 1 1 calc R
C111 C 0.76034(16) 0.22161(11) 0.09777(10) 0.0230(3) Uani 1 1 d .
H11C H 0.7195 0.1831 0.1243 0.028 Uiso 1 1 calc R
C112 C 0.79703(15) 0.31396(10) 0.13564(9) 0.0208(3) Uani 1 1 d .
C113 C 0.78022(15) 0.35110(10) 0.22002(9) 0.0205(3) Uani 1 1 d .
C114 C 0.86089(15) 0.44773(10) 0.26489(9) 0.0203(3) Uani 1 1 d .
H11D H 0.9614 0.4494 0.2745 0.024 Uiso 1 1 calc R
C115 C 0.82315(16) 0.48429(11) 0.34651(9) 0.0225(3) Uani 1 1 d .
H11E H 0.8134 0.4387 0.3731 0.027 Uiso 1 1 calc R
H11F H 0.8964 0.5382 0.3810 0.027 Uiso 1 1 calc R
C116 C 0.68926(16) 0.50695(10) 0.33218(9) 0.0212(3) Uani 1 1 d .
C117 C 0.58040(16) 0.53288(10) 0.37919(9) 0.0214(3) Uani 1 1 d .
H11G H 0.5259 0.4862 0.3975 0.026 Uiso 1 1 calc R
C118 C 0.62344(16) 0.63037(10) 0.43859(9) 0.0214(3) Uani 1 1 d .
C119 C 0.48815(17) 0.64971(10) 0.45911(10) 0.0231(3) Uani 1 1 d .
C120 C 0.42960(19) 0.65805(11) 0.52596(10) 0.0286(4) Uani 1 1 d .
H12A H 0.4769 0.6533 0.5729 0.034 Uiso 1 1 calc R
C121 C 0.29837(19) 0.67377(12) 0.52221(11) 0.0331(4) Uani 1 1 d .
H12B H 0.2564 0.6808 0.5677 0.040 Uiso 1 1 calc R
C122 C 0.22848(18) 0.67918(12) 0.45333(11) 0.0330(4) Uani 1 1 d .
H12C H 0.1385 0.6886 0.4519 0.040 Uiso 1 1 calc R
C123 C 0.28866(17) 0.67096(11) 0.38563(11) 0.0279(4) Uani 1 1 d .
H12D H 0.2412 0.6749 0.3384 0.033 Uiso 1 1 calc R
C124 C 0.41915(16) 0.65693(10) 0.39015(9) 0.0223(3) Uani 1 1 d .
C131 C 0.50821(16) 0.69237(10) 0.27124(9) 0.0214(3) Uani 1 1 d .
C132 C 0.60155(17) 0.77340(11) 0.28134(10) 0.0267(3) Uani 1 1 d .
H13A H 0.6774 0.7987 0.3254 0.032 Uiso 1 1 calc R
C133 C 0.58386(19) 0.81755(12) 0.22690(11) 0.0317(4) Uani 1 1 d .
H13B H 0.6481 0.8728 0.2340 0.038 Uiso 1 1 calc R
C134 C 0.4738(2) 0.78157(12) 0.16281(10) 0.0326(4) Uani 1 1 d .
H13C H 0.4613 0.8124 0.1263 0.039 Uiso 1 1 calc R
C135 C 0.3819(2) 0.70048(13) 0.15210(10) 0.0334(4) Uani 1 1 d .
H13D H 0.3067 0.6752 0.1077 0.040 Uiso 1 1 calc R
C136 C 0.39871(17) 0.65571(11) 0.20580(10) 0.0269(3) Uani 1 1 d .
H13E H 0.3352 0.5999 0.1978 0.032 Uiso 1 1 calc R
C141 C 0.74654(17) 0.65281(11) 0.50375(9) 0.0240(3) Uani 1 1 d .
C142 C 0.75287(19) 0.59599(13) 0.54784(10) 0.0322(4) Uani 1 1 d .
H14B H 0.6786 0.5440 0.5369 0.039 Uiso 1 1 calc R
C143 C 0.8671(2) 0.61481(14) 0.60778(11) 0.0383(4) Uani 1 1 d .
H14C H 0.8704 0.5759 0.6377 0.046 Uiso 1 1 calc R
C144 C 0.9757(2) 0.68976(14) 0.62399(10) 0.0382(4) Uani 1 1 d .
H14D H 1.0526 0.7032 0.6659 0.046 Uiso 1 1 calc R
C145 C 0.97261(19) 0.74560(13) 0.57894(11) 0.0356(4) Uani 1 1 d .
H14E H 1.0487 0.7963 0.5891 0.043 Uiso 1 1 calc R
C146 C 0.85835(18) 0.72748(12) 0.51898(10) 0.0290(4) Uani 1 1 d .
H14F H 0.8564 0.7659 0.4884 0.035 Uiso 1 1 calc R
C1S C 1.0800(2) 0.94079(18) 0.49866(16) 0.0568(6) Uani 1 1 d .
H1S H 1.1347 0.8999 0.4978 0.068 Uiso 1 1 calc R
C2S C 1.0925(2) 1.01127(18) 0.56772(15) 0.0561(6) Uani 1 1 d .
H2S H 1.1566 1.0190 0.6142 0.067 Uiso 1 1 calc R
C3S C 1.0132(2) 1.07013(18) 0.56971(16) 0.0572(6) Uani 1 1 d .
H3S H 1.0217 1.1182 0.6175 0.069 Uiso 1 1 calc R

loop_
_atom_site_aniso_label
_atom_site_aniso_U_11
_atom_site_aniso_U_22
_atom_site_aniso_U_33
_atom_site_aniso_U_23
_atom_site_aniso_U_13
_atom_site_aniso_U_12
O1 0.0191(5) 0.0193(5) 0.0214(5) 0.0036(4) 0.0040(4) 0.0071(4)
O2 0.0285(6) 0.0285(6) 0.0264(6) 0.0077(5) 0.0082(5) 0.0152(5)
O3 0.0251(6) 0.0273(6) 0.0283(6) 0.0056(5) 0.0079(5) 0.0117(5)
C1 0.0199(7) 0.0178(7) 0.0217(7) 0.0038(6) 0.0034(6) 0.0042(6)
C2 0.0192(7) 0.0199(7) 0.0211(7) 0.0046(6) 0.0037(6) 0.0060(6)
C3 0.0197(7) 0.0225(8) 0.0218(7) 0.0073(6) 0.0058(6) 0.0057(6)
C4 0.0182(7) 0.0239(8) 0.0265(8) 0.0093(7) 0.0038(6) 0.0055(6)
C5 0.0213(8) 0.0229(8) 0.0210(7) 0.0073(6) 0.0063(6) 0.0081(6)
C6 0.0190(7) 0.0212(8) 0.0194(7) 0.0027(6) 0.0004(6) 0.0056(6)
C7 0.0195(7) 0.0193(7) 0.0209(7) 0.0038(6) 0.0010(6) 0.0025(6)
C8 0.0234(8) 0.0199(7) 0.0249(8) 0.0042(7) -0.0003(6) 0.0035(6)
C9 0.0271(8) 0.0262(8) 0.0271(8) 0.0115(7) -0.0003(6) 0.0020(6)
C10 0.0265(8) 0.0319(9) 0.0234(8) 0.0104(7) 0.0044(6) 0.0005(7)
C11 0.0224(8) 0.0270(8) 0.0216(8) 0.0047(7) 0.0042(6) 0.0033(6)
C12 0.0185(7) 0.0208(7) 0.0205(7) 0.0033(6) 0.0015(6) 0.0015(6)
C13 0.0136(7) 0.0213(7) 0.0241(8) 0.0043(6) 0.0020(6) 0.0025(6)
C14 0.0182(7) 0.0189(7) 0.0222(8) 0.0043(6) 0.0024(6) 0.0043(6)
C15 0.0199(7) 0.0205(7) 0.0231(8) 0.0063(6) 0.0030(6) 0.0065(6)
C16 0.0202(7) 0.0214(8) 0.0216(7) 0.0070(6) 0.0068(6) 0.0067(6)
C17 0.0186(7) 0.0207(7) 0.0217(7) 0.0055(6) 0.0037(6) 0.0068(6)
C18 0.0202(7) 0.0178(7) 0.0232(8) 0.0052(6) 0.0065(6) 0.0072(6)
C19 0.0219(8) 0.0202(8) 0.0201(7) 0.0046(6) 0.0073(6) 0.0065(6)
C20 0.0236(8) 0.0233(8) 0.0249(8) 0.0083(7) 0.0061(6) 0.0078(6)
C21 0.0301(9) 0.0206(8) 0.0307(9) 0.0102(7) 0.0080(7) 0.0085(6)
C22 0.0256(8) 0.0192(8) 0.0305(9) 0.0069(7) 0.0057(7) 0.0027(6)
C23 0.0210(8) 0.0226(8) 0.0258(8) 0.0056(7) 0.0050(6) 0.0057(6)
C24 0.0214(8) 0.0215(8) 0.0227(8) 0.0066(6) 0.0086(6) 0.0075(6)
C31 0.0201(7) 0.0165(7) 0.0282(8) 0.0084(6) 0.0071(6) 0.0042(6)
C32 0.0248(8) 0.0228(8) 0.0250(8) 0.0087(7) 0.0064(6) 0.0074(6)
C33 0.0304(9) 0.0263(8) 0.0311(9) 0.0103(7) 0.0143(7) 0.0142(7)
C34 0.0199(8) 0.0248(8) 0.0391(9) 0.0133(7) 0.0079(7) 0.0082(6)
C35 0.0221(8) 0.0229(8) 0.0308(9) 0.0053(7) -0.0001(6) 0.0046(6)
C36 0.0239(8) 0.0217(8) 0.0292(8) 0.0028(7) 0.0051(6) 0.0083(6)
C41 0.0230(8) 0.0175(7) 0.0239(8) 0.0077(6) 0.0037(6) 0.0041(6)
C42 0.0273(8) 0.0262(8) 0.0292(9) 0.0060(7) 0.0059(7) 0.0085(7)
C43 0.0368(10) 0.0278(9) 0.0253(8) 0.0043(7) 0.0038(7) 0.0067(7)
C44 0.0320(9) 0.0298(9) 0.0278(9) 0.0094(8) -0.0036(7) 0.0020(7)
C45 0.0271(9) 0.0451(11) 0.0356(10) 0.0129(9) 0.0022(7) 0.0133(8)
C46 0.0287(9) 0.0359(9) 0.0262(8) 0.0074(8) 0.0061(7) 0.0126(7)
O101 0.0213(5) 0.0204(5) 0.0174(5) 0.0064(4) 0.0030(4) 0.0057(4)
O102 0.0393(7) 0.0243(6) 0.0302(6) 0.0130(5) 0.0159(5) 0.0107(5)
O103 0.0314(6) 0.0261(6) 0.0257(6) 0.0104(5) 0.0097(5) 0.0070(5)
C101 0.0178(7) 0.0207(7) 0.0194(7) 0.0050(6) 0.0027(6) 0.0058(6)
C102 0.0208(7) 0.0204(7) 0.0210(7) 0.0062(6) 0.0038(6) 0.0060(6)
C103 0.0223(7) 0.0174(7) 0.0205(7) 0.0038(6) 0.0044(6) 0.0058(6)
C104 0.0243(8) 0.0218(7) 0.0194(7) 0.0060(6) 0.0040(6) 0.0092(6)
C105 0.0225(8) 0.0186(7) 0.0198(7) 0.0054(6) 0.0049(6) 0.0060(6)
C106 0.0217(7) 0.0245(8) 0.0213(7) 0.0098(7) 0.0037(6) 0.0092(6)
C107 0.0184(7) 0.0238(8) 0.0197(7) 0.0074(6) 0.0019(6) 0.0083(6)
C108 0.0218(8) 0.0278(8) 0.0209(8) 0.0089(7) 0.0038(6) 0.0089(6)
C109 0.0249(8) 0.0300(9) 0.0192(7) 0.0038(7) 0.0042(6) 0.0109(6)
C110 0.0249(8) 0.0213(8) 0.0249(8) 0.0023(7) 0.0018(6) 0.0082(6)
C111 0.0209(8) 0.0231(8) 0.0259(8) 0.0088(7) 0.0045(6) 0.0069(6)
C112 0.0178(7) 0.0235(8) 0.0211(7) 0.0067(6) 0.0022(6) 0.0077(6)
C113 0.0196(7) 0.0234(8) 0.0224(8) 0.0103(7) 0.0045(6) 0.0099(6)
C114 0.0207(7) 0.0223(8) 0.0192(7) 0.0068(6) 0.0043(6) 0.0089(6)
C115 0.0257(8) 0.0240(8) 0.0184(7) 0.0060(6) 0.0040(6) 0.0099(6)
C116 0.0252(8) 0.0182(7) 0.0201(7) 0.0047(6) 0.0060(6) 0.0074(6)
C117 0.0251(8) 0.0210(8) 0.0208(7) 0.0083(6) 0.0078(6) 0.0083(6)
C118 0.0268(8) 0.0223(8) 0.0185(7) 0.0083(6) 0.0073(6) 0.0097(6)
C119 0.0275(8) 0.0183(7) 0.0253(8) 0.0071(7) 0.0090(6) 0.0082(6)
C120 0.0384(10) 0.0245(8) 0.0286(9) 0.0111(7) 0.0141(7) 0.0133(7)
C121 0.0401(10) 0.0309(9) 0.0379(10) 0.0147(8) 0.0246(8) 0.0153(7)
C122 0.0277(9) 0.0332(9) 0.0431(10) 0.0129(8) 0.0167(8) 0.0133(7)
C123 0.0251(8) 0.0266(8) 0.0325(9) 0.0085(7) 0.0078(7) 0.0090(6)
C124 0.0240(8) 0.0188(7) 0.0241(8) 0.0058(6) 0.0076(6) 0.0062(6)
C131 0.0239(8) 0.0236(8) 0.0201(7) 0.0060(7) 0.0082(6) 0.0132(6)
C132 0.0279(8) 0.0281(8) 0.0258(8) 0.0099(7) 0.0064(6) 0.0091(7)
C133 0.0405(10) 0.0290(9) 0.0333(9) 0.0148(8) 0.0161(8) 0.0142(7)
C134 0.0480(11) 0.0377(10) 0.0260(9) 0.0169(8) 0.0150(8) 0.0268(8)
C135 0.0398(10) 0.0402(10) 0.0238(8) 0.0090(8) 0.0021(7) 0.0227(8)
C136 0.0277(8) 0.0271(8) 0.0250(8) 0.0058(7) 0.0026(6) 0.0108(7)
C141 0.0302(8) 0.0277(8) 0.0161(7) 0.0039(7) 0.0075(6) 0.0155(7)
C142 0.0378(10) 0.0395(10) 0.0265(9) 0.0151(8) 0.0100(7) 0.0169(8)
C143 0.0463(11) 0.0549(12) 0.0268(9) 0.0203(9) 0.0102(8) 0.0290(10)
C144 0.0395(10) 0.0561(12) 0.0211(8) 0.0065(9) 0.0019(7) 0.0289(9)
C145 0.0325(10) 0.0393(10) 0.0283(9) 0.0005(8) 0.0015(7) 0.0141(8)
C146 0.0335(9) 0.0289(9) 0.0234(8) 0.0039(7) 0.0041(7) 0.0138(7)
C1S 0.0420(12) 0.0621(15) 0.0744(17) 0.0367(14) 0.0137(11) 0.0099(10)
C2S 0.0415(12) 0.0780(17) 0.0547(14) 0.0383(14) 0.0062(10) 0.0071(11)
C3S 0.0474(13) 0.0628(15) 0.0586(14) 0.0248(13) 0.0148(11) 0.0008(11)

loop_
_atom_type_symbol
_atom_type_description
_atom_type_scat_dispersion_real
_atom_type_scat_dispersion_imag
_atom_type_scat_source
C C 0.0181 0.0091 'International Tables Vol C Tables 4.2.6.8 and 6.1.1.4'
H H 0.0000 0.0000 'International Tables Vol C Tables 4.2.6.8 and 6.1.1.4'
O O 0.0492 0.0322 'International Tables Vol C Tables 4.2.6.8 and 6.1.1.4'

loop_
_geom_angle_atom_site_label_1
_geom_angle_atom_site_label_2
_geom_angle_atom_site_label_3
_geom_angle
_geom_angle_site_symmetry_1
_geom_angle_site_symmetry_3
C18 O1 C1 98.22(11) . .
O1 C1 C31 112.41(12) . .
O1 C1 C24 100.45(12) . .
C31 C1 C24 117.54(12) . .
O1 C1 C2 101.40(11) . .
C31 C1 C2 116.49(13) . .
C24 C1 C2 106.24(12) . .
C3 C2 C1 115.90(13) . .
C3 C2 C17 84.96(11) . .
C1 C2 C17 101.16(12) . .
C3 C2 H2A 116.5 . .
C1 C2 H2A 116.5 . .
C17 C2 H2A 116.5 . .
C16 C3 C4 126.58(14) . .
C16 C3 C2 94.61(13) . .
C4 C3 C2 138.49(14) . .
C3 C4 C5 107.23(12) . .
C3 C4 H4A 110.3 . .
C5 C4 H4A 110.3 . .
C3 C4 H4B 110.3 . .
C5 C4 H4B 110.3 . .
H4A C4 H4B 108.5 . .
C6 C5 C14 109.05(12) . .
C6 C5 C4 111.13(12) . .
C14 C5 C4 111.91(12) . .
C6 C5 H5A 108.2 . .
C14 C5 H5A 108.2 . .
C4 C5 H5A 108.2 . .
O2 C6 C7 121.04(14) . .
O2 C6 C5 122.24(14) . .
C7 C6 C5 116.73(13) . .
C8 C7 C12 119.89(15) . .
C8 C7 C6 119.96(14) . .
C12 C7 C6 120.13(14) . .
C9 C8 C7 119.79(16) . .
C9 C8 H8A 120.1 . .
C7 C8 H8A 120.1 . .
C8 C9 C10 120.45(15) . .
C8 C9 H9A 119.8 . .
C10 C9 H9A 119.8 . .
C11 C10 C9 120.14(15) . .
C11 C10 H10A 119.9 . .
C9 C10 H10A 119.9 . .
C10 C11 C12 120.05(16) . .
C10 C11 H11A 120.0 . .
C12 C11 H11A 120.0 . .
C11 C12 C7 119.66(15) . .
C11 C12 C13 119.60(14) . .
C7 C12 C13 120.72(14) . .
O3 C13 C12 121.19(14) . .
O3 C13 C14 123.62(14) . .
C12 C13 C14 115.20(13) . .
C13 C14 C15 112.52(13) . .
C13 C14 C5 107.68(12) . .
C15 C14 C5 112.51(12) . .
C13 C14 H14A 108.0 . .
C15 C14 H14A 108.0 . .
C5 C14 H14A 108.0 . .
C16 C15 C14 106.86(12) . .
C16 C15 H15A 110.4 . .
C14 C15 H15A 110.4 . .
C16 C15 H15B 110.4 . .
C14 C15 H15B 110.4 . .
H15A C15 H15B 108.6 . .
C3 C16 C15 126.80(14) . .
C3 C16 C17 94.89(13) . .
C15 C16 C17 137.95(14) . .
C16 C17 C18 114.53(12) . .
C16 C17 C2 85.53(11) . .
C18 C17 C2 101.70(11) . .
C16 C17 H17A 116.7 . .
C18 C17 H17A 116.7 . .
C2 C17 H17A 116.7 . .
O1 C18 C41 112.99(12) . .
O1 C18 C19 100.43(11) . .
C41 C18 C19 118.40(13) . .
O1 C18 C17 101.79(11) . .
C41 C18 C17 115.87(12) . .
C19 C18 C17 105.06(12) . .
C20 C19 C24 121.72(14) . .
C20 C19 C18 132.81(14) . .
C24 C19 C18 105.43(13) . .
C19 C20 C21 117.14(15) . .
C19 C20 H20A 121.4 . .
C21 C20 H20A 121.4 . .
C22 C21 C20 121.16(15) . .
C22 C21 H21A 119.4 . .
C20 C21 H21A 119.4 . .
C21 C22 C23 121.31(15) . .
C21 C22 H22A 119.3 . .
C23 C22 H22A 119.3 . .
C24 C23 C22 117.36(15) . .
C24 C23 H23A 121.3 . .
C22 C23 H23A 121.3 . .
C23 C24 C19 121.30(14) . .
C23 C24 C1 133.70(14) . .
C19 C24 C1 105.00(13) . .
C32 C31 C36 119.19(15) . .
C32 C31 C1 121.38(14) . .
C36 C31 C1 119.42(14) . .
C33 C32 C31 120.19(15) . .
C33 C32 H32A 119.9 . .
C31 C32 H32A 119.9 . .
C34 C33 C32 120.32(16) . .
C34 C33 H33A 119.8 . .
C32 C33 H33A 119.8 . .
C35 C34 C33 120.00(15) . .
C35 C34 H34A 120.0 . .
C33 C34 H34A 120.0 . .
C34 C35 C36 119.80(16) . .
C34 C35 H35A 120.1 . .
C36 C35 H35A 120.1 . .
C35 C36 C31 120.50(16) . .
C35 C36 H36A 119.7 . .
C31 C36 H36A 119.7 . .
C42 C41 C46 119.11(15) . .
C42 C41 C18 121.98(14) . .
C46 C41 C18 118.91(15) . .
C41 C42 C43 120.32(16) . .
C41 C42 H42A 119.8 . .
C43 C42 H42A 119.8 . .
C44 C43 C42 120.41(17) . .
C44 C43 H43A 119.8 . .
C42 C43 H43A 119.8 . .
C43 C44 C45 119.61(16) . .
C43 C44 H44A 120.2 . .
C45 C44 H44A 120.2 . .
C46 C45 C44 120.28(17) . .
C46 C45 H45A 119.9 . .
C44 C45 H45A 119.9 . .
C45 C46 C41 120.26(17) . .
C45 C46 H46A 119.9 . .
C41 C46 H46A 119.9 . .
C101 O101 C118 98.39(11) . .
O101 C101 C131 111.81(12) . .
O101 C101 C124 100.75(11) . .
C131 C101 C124 116.53(13) . .
O101 C101 C102 101.68(11) . .
C131 C101 C102 118.38(13) . .
C124 C101 C102 105.31(12) . .
C103 C102 C101 116.72(12) . .
C103 C102 C117 84.75(11) . .
C101 C102 C117 100.79(12) . .
C103 C102 H10B 116.4 . .
C101 C102 H10B 116.4 . .
C117 C102 H10B 116.4 . .
C116 C103 C104 126.20(14) . .
C116 C103 C102 94.75(13) . .
C104 C103 C102 138.87(14) . .
C103 C104 C105 107.61(12) . .
C103 C104 H10C 110.2 . .
C105 C104 H10C 110.2 . .
C103 C104 H10D 110.2 . .
C105 C104 H10D 110.2 . .
H10C C104 H10D 108.5 . .
C106 C105 C114 109.81(12) . .
C106 C105 C104 110.31(12) . .
C114 C105 C104 112.81(12) . .
C106 C105 H10E 107.9 . .
C114 C105 H10E 107.9 . .
C104 C105 H10E 107.9 . .
O102 C106 C107 121.22(14) . .
O102 C106 C105 122.01(14) . .
C107 C106 C105 116.75(13) . .
C108 C107 C112 119.78(14) . .
C108 C107 C106 119.68(14) . .
C112 C107 C106 120.55(14) . .
C109 C108 C107 119.91(15) . .
C109 C108 H10F 120.0 . .
C107 C108 H10F 120.0 . .
C108 C109 C110 120.12(15) . .
C108 C109 H10G 119.9 . .
C110 C109 H10G 119.9 . .
C111 C110 C109 120.41(15) . .
C111 C110 H11B 119.8 . .
C109 C110 H11B 119.8 . .
C110 C111 C112 120.02(15) . .
C110 C111 H11C 120.0 . .
C112 C111 H11C 120.0 . .
C111 C112 C107 119.75(14) . .
C111 C112 C113 119.23(14) . .
C107 C112 C113 120.92(14) . .
O103 C113 C112 121.39(14) . .
O103 C113 C114 122.77(14) . .
C112 C113 C114 115.77(13) . .
C113 C114 C115 112.39(12) . .
C113 C114 C105 109.37(12) . .
C115 C114 C105 112.80(12) . .
C113 C114 H11D 107.3 . .
C115 C114 H11D 107.3 . .
C105 C114 H11D 107.3 . .
C116 C115 C114 106.99(12) . .
C116 C115 H11E 110.3 . .
C114 C115 H11E 110.3 . .
C116 C115 H11F 110.3 . .
C114 C115 H11F 110.3 . .
H11E C115 H11F 108.6 . .
C103 C116 C115 127.28(14) . .
C103 C116 C117 94.77(13) . .
C115 C116 C117 137.78(14) . .
C116 C117 C118 114.79(13) . .
C116 C117 C102 85.73(11) . .
C118 C117 C102 101.87(11) . .
C116 C117 H11G 116.5 . .
C118 C117 H11G 116.5 . .
C102 C117 H11G 116.5 . .
O101 C118 C141 111.44(12) . .
O101 C118 C119 100.47(11) . .
C141 C118 C119 119.91(13) . .
O101 C118 C117 101.80(11) . .
C141 C118 C117 115.65(13) . .
C119 C118 C117 105.10(12) . .
C120 C119 C124 121.30(15) . .
C120 C119 C118 133.80(15) . .
C124 C119 C118 104.88(13) . .
C119 C120 C121 117.73(16) . .
C119 C120 H12A 121.1 . .
C121 C120 H12A 121.1 . .
C122 C121 C120 121.09(16) . .
C122 C121 H12B 119.5 . .
C120 C121 H12B 119.5 . .
C121 C122 C123 120.95(16) . .
C121 C122 H12C 119.5 . .
C123 C122 H12C 119.5 . .
C124 C123 C122 117.67(16) . .
C124 C123 H12D 121.2 . .
C122 C123 H12D 121.2 . .
C123 C124 C119 121.23(15) . .
C123 C124 C101 133.43(15) . .
C119 C124 C101 105.33(13) . .
C132 C131 C136 119.21(15) . .
C132 C131 C101 121.64(14) . .
C136 C131 C101 119.08(14) . .
C131 C132 C133 120.04(16) . .
C131 C132 H13A 120.0 . .
C133 C132 H13A 120.0 . .
C134 C133 C132 120.48(17) . .
C134 C133 H13B 119.8 . .
C132 C133 H13B 119.8 . .
C133 C134 C135 119.56(16) . .
C133 C134 H13C 120.2 . .
C135 C134 H13C 120.2 . .
C134 C135 C136 120.48(17) . .
C134 C135 H13D 119.8 . .
C136 C135 H13D 119.8 . .
C135 C136 C131 120.21(16) . .
C135 C136 H13E 119.9 . .
C131 C136 H13E 119.9 . .
C142 C141 C146 119.14(16) . .
C142 C141 C118 119.46(15) . .
C146 C141 C118 121.34(14) . .
C143 C142 C141 120.41(18) . .
C143 C142 H14B 119.8 . .
C141 C142 H14B 119.8 . .
C144 C143 C142 120.29(17) . .
C144 C143 H14C 119.9 . .
C142 C143 H14C 119.9 . .
C143 C144 C145 119.90(17) . .
C143 C144 H14D 120.1 . .
C145 C144 H14D 120.1 . .
C144 C145 C146 120.21(18) . .
C144 C145 H14E 119.9 . .
C146 C145 H14E 119.9 . .
C145 C146 C141 120.01(17) . .
C145 C146 H14F 120.0 . .
C141 C146 H14F 120.0 . .
C2S C1S C3S 119.8(2) . 2_776
C2S C1S H1S 120.1 . .
C3S C1S H1S 120.1 2_776 .
C3S C2S C1S 120.5(2) . .
C3S C2S H2S 119.7 . .
C1S C2S H2S 119.7 . .
C2S C3S C1S 119.7(3) . 2_776
C2S C3S H3S 120.1 . .
C1S C3S H3S 120.1 2_776 .

loop_
_geom_bond_atom_site_label_1
_geom_bond_atom_site_label_2
_geom_bond_distance
_geom_bond_site_symmetry_2
O1 C18 1.4524(17) .
O1 C1 1.4530(18) .
O2 C6 1.2176(19) .
O3 C13 1.2142(19) .
C1 C31 1.497(2) .
C1 C24 1.532(2) .
C1 C2 1.554(2) .
C2 C3 1.527(2) .
C2 C17 1.580(2) .
C2 H2A 1.0000 .
C3 C16 1.327(2) .
C3 C4 1.497(2) .
C4 C5 1.561(2) .
C4 H4A 0.9900 .
C4 H4B 0.9900 .
C5 C6 1.514(2) .
C5 C14 1.558(2) .
C5 H5A 1.0000 .
C6 C7 1.497(2) .
C7 C8 1.397(2) .
C7 C12 1.403(2) .
C8 C9 1.386(2) .
C8 H8A 0.9500 .
C9 C10 1.393(2) .
C9 H9A 0.9500 .
C10 C11 1.385(2) .
C10 H10A 0.9500 .
C11 C12 1.398(2) .
C11 H11A 0.9500 .
C12 C13 1.495(2) .
C13 C14 1.517(2) .
C14 C15 1.530(2) .
C14 H14A 1.0000 .
C15 C16 1.493(2) .
C15 H15A 0.9900 .
C15 H15B 0.9900 .
C16 C17 1.516(2) .
C17 C18 1.556(2) .
C17 H17A 1.0000 .
C18 C41 1.497(2) .
C18 C19 1.523(2) .
C19 C20 1.383(2) .
C19 C24 1.395(2) .
C20 C21 1.402(2) .
C20 H20A 0.9500 .
C21 C22 1.385(2) .
C21 H21A 0.9500 .
C22 C23 1.402(2) .
C22 H22A 0.9500 .
C23 C24 1.380(2) .
C23 H23A 0.9500 .
C31 C32 1.389(2) .
C31 C36 1.395(2) .
C32 C33 1.389(2) .
C32 H32A 0.9500 .
C33 C34 1.385(2) .
C33 H33A 0.9500 .
C34 C35 1.385(2) .
C34 H34A 0.9500 .
C35 C36 1.390(2) .
C35 H35A 0.9500 .
C36 H36A 0.9500 .
C41 C42 1.383(2) .
C41 C46 1.396(2) .
C42 C43 1.391(2) .
C42 H42A 0.9500 .
C43 C44 1.378(3) .
C43 H43A 0.9500 .
C44 C45 1.385(3) .
C44 H44A 0.9500 .
C45 C46 1.385(2) .
C45 H45A 0.9500 .
C46 H46A 0.9500 .
O101 C101 1.4468(17) .
O101 C118 1.4523(17) .
O102 C106 1.2165(19) .
O103 C113 1.2184(19) .
C101 C131 1.500(2) .
C101 C124 1.535(2) .
C101 C102 1.552(2) .
C102 C103 1.530(2) .
C102 C117 1.583(2) .
C102 H10B 1.0000 .
C103 C116 1.331(2) .
C103 C104 1.498(2) .
C104 C105 1.561(2) .
C104 H10C 0.9900 .
C104 H10D 0.9900 .
C105 C106 1.520(2) .
C105 C114 1.556(2) .
C105 H10E 1.0000 .
C106 C107 1.495(2) .
C107 C108 1.396(2) .
C107 C112 1.406(2) .
C108 C109 1.389(2) .
C108 H10F 0.9500 .
C109 C110 1.392(2) .
C109 H10G 0.9500 .
C110 C111 1.385(2) .
C110 H11B 0.9500 .
C111 C112 1.393(2) .
C111 H11C 0.9500 .
C112 C113 1.496(2) .
C113 C114 1.519(2) .
C114 C115 1.532(2) .
C114 H11D 1.0000 .
C115 C116 1.488(2) .
C115 H11E 0.9900 .
C115 H11F 0.9900 .
C116 C117 1.516(2) .
C117 C118 1.553(2) .
C117 H11G 1.0000 .
C118 C141 1.497(2) .
C118 C119 1.526(2) .
C119 C120 1.381(2) .
C119 C124 1.396(2) .
C120 C121 1.398(2) .
C120 H12A 0.9500 .
C121 C122 1.385(3) .
C121 H12B 0.9500 .
C122 C123 1.404(2) .
C122 H12C 0.9500 .
C123 C124 1.380(2) .
C123 H12D 0.9500 .
C131 C132 1.390(2) .
C131 C136 1.391(2) .
C132 C133 1.393(2) .
C132 H13A 0.9500 .
C133 C134 1.380(3) .
C133 H13B 0.9500 .
C134 C135 1.381(3) .
C134 H13C 0.9500 .
C135 C136 1.388(2) .
C135 H13D 0.9500 .
C136 H13E 0.9500 .
C141 C142 1.393(2) .
C141 C146 1.397(2) .
C142 C143 1.389(3) .
C142 H14B 0.9500 .
C143 C144 1.378(3) .
C143 H14C 0.9500 .
C144 C145 1.390(3) .
C144 H14D 0.9500 .
C145 C146 1.392(2) .
C145 H14E 0.9500 .
C146 H14F 0.9500 .
C1S C2S 1.382(4) .
C1S C3S 1.393(3) 2_776
C1S H1S 0.9500 .
C2S C3S 1.370(4) .
C2S H2S 0.9500 .
C3S C1S 1.393(3) 2_776
C3S H3S 0.9500 .
